data_4115728
loop_
_publ_author_name
'David A. Shultz'
'Rosario M. Fico'
'Paul D. Boyle'
'Jeff W. Kampf'

_publ_section_title
;
 Observation of a Hysteretic Phase Transition in a Crystalline Dinitroxide
 Biradical That Leads to Magnetic Bistability
;
_journal_name_full 'Journal of the American Chemical Society'
_journal_page_first 10403
_journal_page_last 10404
_journal_paper_doi 10.1021/ja011341v
_journal_volume 123
_journal_year 2001
_chemical_formula_sum 'C31 H40 N2 O2'
_chemical_formula_weight 472.65
_chemical_name_common 'Adamantyl bisnitroxide'
_chemical_name_systematic
;

  ?

;
_space_group_IT_number 2
_symmetry_cell_setting triclinic
_symmetry_space_group_name_Hall '-P 1'
_symmetry_space_group_name_H-M 'P -1'
_atom_sites_solution_hydrogens geom
_atom_sites_solution_primary direct
_atom_sites_solution_secondary difmap
_audit_creation_method SHELXL-97
_cell_angle_alpha 99.872(5)
_cell_angle_beta 99.659(5)
_cell_angle_gamma 95.631(5)
_cell_formula_units_Z 2
_cell_length_a 6.2271(16)
_cell_length_b 12.170(3)
_cell_length_c 17.882(4)
_cell_measurement_reflns_used 4032
_cell_measurement_temperature 158(2)
_cell_measurement_theta_max 23.40
_cell_measurement_theta_min 2.25
_cell_volume 1304.9(5)
_computing_cell_refinement 'Bruker SMART'
_computing_data_collection 'Bruker SMART'
_computing_data_reduction 'Bruker SHELXTL'
_computing_molecular_graphics 'Bruker SHELXTL'
_computing_publication_material 'Bruker SHELXTL'
_computing_structure_refinement 'Bruker SHELXTL'
_computing_structure_solution 'Bruker SHELXTL'
_diffrn_ambient_temperature 158(2)
_diffrn_measured_fraction_theta_full 1.000
_diffrn_measured_fraction_theta_max 1.000
_diffrn_measurement_device_type 'CCD area detector'
_diffrn_measurement_method 'phi and omega scans'
_diffrn_radiation_monochromator graphite
_diffrn_radiation_source 'sealed tube'
_diffrn_radiation_type MoK\a
_diffrn_radiation_wavelength 0.71073
_diffrn_reflns_av_R_equivalents 0.0762
_diffrn_reflns_av_sigmaI/netI 0.0866
_diffrn_reflns_limit_h_max 7
_diffrn_reflns_limit_h_min -7
_diffrn_reflns_limit_k_max 14
_diffrn_reflns_limit_k_min -14
_diffrn_reflns_limit_l_max 21
_diffrn_reflns_limit_l_min -21
_diffrn_reflns_number 25959
_diffrn_reflns_theta_full 24.71
_diffrn_reflns_theta_max 24.71
_diffrn_reflns_theta_min 1.71
_exptl_absorpt_coefficient_mu 0.074
_exptl_absorpt_correction_type none
_exptl_crystal_colour amber
_exptl_crystal_density_diffrn 1.203
_exptl_crystal_description needle
_exptl_crystal_F_000 512
_exptl_crystal_size_max 0.05
_exptl_crystal_size_mid 0.15
_exptl_crystal_size_min 0.35
_refine_diff_density_max 0.221
_refine_diff_density_min -0.267
_refine_diff_density_rms 0.043
_refine_ls_extinction_coef 0.028(2)
_refine_ls_extinction_expression Fc^*^=kFc[1+0.001xFc^2^\l^3^/sin(2\q)]^-1/4^
_refine_ls_extinction_method SHELXL
_refine_ls_goodness_of_fit_ref 0.896
_refine_ls_hydrogen_treatment mixed
_refine_ls_matrix_type full
_refine_ls_number_parameters 324
_refine_ls_number_reflns 4460
_refine_ls_number_restraints 0
_refine_ls_restrained_S_all 0.896
_refine_ls_R_factor_all 0.0832
_refine_ls_R_factor_gt 0.0433
_refine_ls_shift/su_max 0.000
_refine_ls_shift/su_mean 0.000
_refine_ls_structure_factor_coef Fsqd
_refine_ls_weighting_details 'calc w=1/[\s^2^(Fo^2^)+(0.0604P)^2^+0.0000P] where P=(Fo^2^+2Fc^2^)/3'
_refine_ls_weighting_scheme calc
_refine_ls_wR_factor_gt 0.0982
_refine_ls_wR_factor_ref 0.1099
_reflns_number_gt 2677
_reflns_number_total 4460
_reflns_threshold_expression >2sigma(I)
_cod_data_source_file ja011341v_1.cif
_cod_data_source_block 3
_cod_original_cell_volume 1304.9(6)
_cod_database_code 4115728

loop_
_symmetry_equiv_pos_as_xyz
'x, y, z'
'-x, -y, -z'

loop_
_atom_site_label
_atom_site_type_symbol
_atom_site_fract_x
_atom_site_fract_y
_atom_site_fract_z
_atom_site_U_iso_or_equiv
_atom_site_adp_type
_atom_site_occupancy
_atom_site_symmetry_multiplicity
_atom_site_calc_flag
_atom_site_refinement_flags
O1 O 0.5464(2) 0.87989(12) 0.26184(9) 0.0385(4) Uani 1 1 d .
O2 O 1.6197(3) 0.27188(19) 0.44508(10) 0.0791(7) Uani 1 1 d .
N1 N 0.7498(3) 0.87047(14) 0.25910(9) 0.0272(4) Uani 1 1 d .
N2 N 1.4263(3) 0.29106(15) 0.45427(10) 0.0344(5) Uani 1 1 d .
C1 C 0.9081(4) 0.97831(17) 0.27466(12) 0.0296(5) Uani 1 1 d .
C2 C 1.0301(4) 0.97885(18) 0.20746(12) 0.0339(6) Uani 1 1 d .
H2A H 1.1166 0.9157 0.2038 0.0432(10) Uiso 1 1 calc R
H2B H 1.1283 1.0497 0.2162 0.0432(10) Uiso 1 1 calc R
H2C H 0.9238 0.9714 0.1592 0.0432(10) Uiso 1 1 calc R
C3 C 0.7719(4) 1.07576(18) 0.27994(14) 0.0416(6) Uani 1 1 d .
H3A H 0.6622 1.0663 0.2323 0.0432(10) Uiso 1 1 calc R
H3B H 0.8684 1.1468 0.2867 0.0432(10) Uiso 1 1 calc R
H3C H 0.6975 1.0769 0.3242 0.0432(10) Uiso 1 1 calc R
C4 C 1.0649(4) 0.98894(19) 0.35164(13) 0.0443(7) Uani 1 1 d .
H4A H 0.9800 0.9844 0.3927 0.0432(10) Uiso 1 1 calc R
H4B H 1.1590 1.0615 0.3633 0.0432(10) Uiso 1 1 calc R
H4C H 1.1564 0.9278 0.3484 0.0432(10) Uiso 1 1 calc R
C5 C 0.8018(3) 0.75993(16) 0.23916(11) 0.0231(5) Uani 1 1 d .
C6 C 1.0155(3) 0.73088(17) 0.25127(11) 0.0269(5) Uani 1 1 d .
H6 H 1.1374 0.7879 0.2705 0.0432(10) Uiso 1 1 calc R
C7 C 1.0488(3) 0.61942(16) 0.23522(11) 0.0256(5) Uani 1 1 d .
H7 H 1.1943 0.6011 0.2457 0.0432(10) Uiso 1 1 calc R
C8 C 0.8768(3) 0.53273(16) 0.20426(11) 0.0208(5) Uani 1 1 d .
C9 C 0.6657(3) 0.56335(17) 0.19143(11) 0.0249(5) Uani 1 1 d .
H9 H 0.5444 0.5066 0.1703 0.0432(10) Uiso 1 1 calc R
C10 C 0.6283(3) 0.67375(16) 0.20862(11) 0.0244(5) Uani 1 1 d .
H10 H 0.4821 0.6915 0.1995 0.0432(10) Uiso 1 1 calc R
C11 C 0.9176(3) 0.41268(16) 0.18977(11) 0.0217(5) Uani 1 1 d .
C12 C 1.0440(3) 0.37688(16) 0.25848(11) 0.0213(5) Uani 1 1 d .
C13 C 0.9787(3) 0.39505(17) 0.32977(11) 0.0284(5) Uani 1 1 d .
H13 H 0.8487 0.4286 0.3341 0.0432(10) Uiso 1 1 calc R
C14 C 1.0963(3) 0.36600(18) 0.39439(12) 0.0303(5) Uani 1 1 d .
H14 H 1.0453 0.3785 0.4419 0.0432(10) Uiso 1 1 calc R
C15 C 1.2894(3) 0.31852(16) 0.39026(11) 0.0240(5) Uani 1 1 d .
C16 C 1.3585(3) 0.30006(17) 0.31913(12) 0.0271(5) Uani 1 1 d .
H16 H 1.4893 0.2673 0.3148 0.0432(10) Uiso 1 1 calc R
C17 C 1.2370(3) 0.32930(16) 0.25509(12) 0.0249(5) Uani 1 1 d .
H17 H 1.2870 0.3165 0.2074 0.0432(10) Uiso 1 1 calc R
C18 C 1.3741(3) 0.28829(18) 0.53326(11) 0.0293(5) Uani 1 1 d .
C19 C 1.1517(4) 0.2215(2) 0.52820(14) 0.0484(7) Uani 1 1 d .
H19A H 1.0365 0.2584 0.5018 0.0432(10) Uiso 1 1 calc R
H19B H 1.1264 0.2178 0.5804 0.0432(10) Uiso 1 1 calc R
H19C H 1.1483 0.1452 0.4991 0.0432(10) Uiso 1 1 calc R
C20 C 1.3858(5) 0.4086(2) 0.57635(14) 0.0591(8) Uani 1 1 d .
H20A H 1.5341 0.4480 0.5815 0.0432(10) Uiso 1 1 calc R
H20B H 1.3515 0.4078 0.6278 0.0432(10) Uiso 1 1 calc R
H20C H 1.2793 0.4474 0.5475 0.0432(10) Uiso 1 1 calc R
C21 C 1.5467(4) 0.2324(3) 0.57611(14) 0.0612(8) Uani 1 1 d .
H21A H 1.5510 0.1574 0.5464 0.0432(10) Uiso 1 1 calc R
H21B H 1.5117 0.2256 0.6267 0.0432(10) Uiso 1 1 calc R
H21C H 1.6903 0.2778 0.5833 0.0432(10) Uiso 1 1 calc R
C22 C 0.8481(3) 0.34313(16) 0.12109(11) 0.0204(5) Uani 1 1 d .
C23 C 0.8568(3) 0.21718(16) 0.10733(11) 0.0234(5) Uani 1 1 d .
H23 H 0.9154 0.1941 0.1571 0.0432(10) Uiso 1 1 calc R
C24 C 1.0043(3) 0.18566(17) 0.04826(11) 0.0254(5) Uani 1 1 d .
H24A H 1.1566 0.2226 0.0692 0.0432(10) Uiso 1 1 calc R
H24B H 1.0065 0.1032 0.0382 0.0432(10) Uiso 1 1 calc R
C25 C 0.9165(3) 0.22348(17) -0.02710(12) 0.0268(5) Uani 1 1 d .
H25 H 1.0148 0.2049 -0.0650 0.0432(10) Uiso 1 1 calc R
C26 C 0.9080(3) 0.35042(17) -0.01128(11) 0.0262(5) Uani 1 1 d .
H26A H 0.8533 0.3748 -0.0603 0.0432(10) Uiso 1 1 calc R
H26B H 1.0577 0.3905 0.0100 0.0432(10) Uiso 1 1 calc R
C27 C 0.7554(3) 0.38051(17) 0.04657(11) 0.0232(5) Uani 1 1 d .
H27 H 0.7503 0.4635 0.0567 0.0432(10) Uiso 1 1 calc R
C28 C 0.5254(3) 0.31803(16) 0.01240(12) 0.0265(5) Uani 1 1 d .
H28A H 0.4684 0.3414 -0.0368 0.0432(10) Uiso 1 1 calc R
H28B H 0.4248 0.3373 0.0487 0.0432(10) Uiso 1 1 calc R
C29 C 0.5335(3) 0.19065(17) -0.00231(11) 0.0263(5) Uani 1 1 d .
H29 H 0.3823 0.1501 -0.0237 0.0432(10) Uiso 1 1 calc R
C30 C 0.6844(3) 0.16115(17) -0.06011(11) 0.0282(5) Uani 1 1 d .
H30A H 0.6264 0.1831 -0.1097 0.0432(10) Uiso 1 1 calc R
H30B H 0.6895 0.0790 -0.0701 0.0432(10) Uiso 1 1 calc R
C31 C 0.6233(3) 0.15654(17) 0.07449(11) 0.0259(5) Uani 1 1 d .
H31A H 0.6256 0.0741 0.0661 0.0432(10) Uiso 1 1 calc R
H31B H 0.5263 0.1763 0.1119 0.0432(10) Uiso 1 1 calc R

loop_
_atom_site_aniso_label
_atom_site_aniso_U_11
_atom_site_aniso_U_22
_atom_site_aniso_U_33
_atom_site_aniso_U_23
_atom_site_aniso_U_13
_atom_site_aniso_U_12
O1 0.0347(10) 0.0325(9) 0.0495(10) 0.0039(7) 0.0107(8) 0.0127(7)
O2 0.0431(11) 0.169(2) 0.0463(12) 0.0490(13) 0.0180(9) 0.0527(13)
N1 0.0322(11) 0.0223(10) 0.0285(10) 0.0053(8) 0.0070(8) 0.0078(8)
N2 0.0273(11) 0.0526(13) 0.0282(11) 0.0137(9) 0.0072(9) 0.0149(9)
C1 0.0405(14) 0.0192(12) 0.0295(12) 0.0051(10) 0.0079(11) 0.0026(10)
C2 0.0409(14) 0.0248(13) 0.0389(14) 0.0094(10) 0.0111(11) 0.0064(10)
C3 0.0599(17) 0.0245(13) 0.0486(15) 0.0100(11) 0.0271(13) 0.0107(12)
C4 0.0634(18) 0.0255(14) 0.0358(14) 0.0009(11) -0.0026(13) -0.0044(12)
C5 0.0295(12) 0.0209(12) 0.0197(11) 0.0047(9) 0.0051(9) 0.0059(10)
C6 0.0273(12) 0.0223(13) 0.0295(12) 0.0054(10) 0.0017(10) 0.0007(9)
C7 0.0238(12) 0.0231(13) 0.0300(12) 0.0070(10) 0.0021(10) 0.0044(10)
C8 0.0248(12) 0.0200(12) 0.0187(11) 0.0055(9) 0.0055(9) 0.0027(9)
C9 0.0250(12) 0.0241(13) 0.0240(12) 0.0050(9) 0.0017(9) -0.0006(9)
C10 0.0228(12) 0.0239(13) 0.0272(12) 0.0057(9) 0.0047(9) 0.0059(9)
C11 0.0210(11) 0.0211(12) 0.0252(12) 0.0076(9) 0.0070(9) 0.0031(9)
C12 0.0246(12) 0.0154(11) 0.0233(11) 0.0035(9) 0.0045(9) 0.0003(9)
C13 0.0275(12) 0.0318(13) 0.0293(13) 0.0082(10) 0.0083(10) 0.0114(10)
C14 0.0327(13) 0.0366(14) 0.0242(12) 0.0078(10) 0.0087(10) 0.0088(11)
C15 0.0237(12) 0.0252(12) 0.0234(12) 0.0081(9) 0.0023(9) 0.0019(9)
C16 0.0248(12) 0.0280(13) 0.0306(13) 0.0074(10) 0.0072(10) 0.0077(10)
C17 0.0261(12) 0.0241(12) 0.0246(12) 0.0036(9) 0.0060(10) 0.0032(10)
C18 0.0321(13) 0.0345(14) 0.0231(12) 0.0097(10) 0.0059(10) 0.0050(10)
C19 0.0507(17) 0.0582(18) 0.0349(14) 0.0124(13) 0.0085(12) -0.0061(13)
C20 0.093(2) 0.0414(17) 0.0418(16) 0.0011(13) 0.0226(15) -0.0012(15)
C21 0.0600(19) 0.098(2) 0.0411(16) 0.0372(16) 0.0145(14) 0.0336(17)
C22 0.0186(11) 0.0207(11) 0.0245(11) 0.0076(9) 0.0077(9) 0.0030(9)
C23 0.0253(12) 0.0193(12) 0.0253(11) 0.0045(9) 0.0039(9) 0.0030(9)
C24 0.0251(12) 0.0212(12) 0.0298(12) 0.0033(9) 0.0059(10) 0.0043(9)
C25 0.0253(12) 0.0285(13) 0.0272(12) 0.0040(10) 0.0076(10) 0.0045(9)
C26 0.0265(12) 0.0287(13) 0.0251(12) 0.0083(9) 0.0067(10) 0.0040(10)
C27 0.0255(12) 0.0201(12) 0.0253(12) 0.0067(9) 0.0042(9) 0.0059(9)
C28 0.0277(12) 0.0280(13) 0.0248(12) 0.0063(9) 0.0046(10) 0.0068(10)
C29 0.0230(12) 0.0264(12) 0.0266(12) 0.0027(9) 0.0010(9) 0.0001(9)
C30 0.0299(13) 0.0271(13) 0.0261(12) 0.0024(10) 0.0030(10) 0.0052(10)
C31 0.0266(12) 0.0203(12) 0.0313(12) 0.0057(9) 0.0067(10) 0.0022(9)

loop_
_atom_type_symbol
_atom_type_description
_atom_type_scat_dispersion_real
_atom_type_scat_dispersion_imag
_atom_type_scat_source
C C 0.0033 0.0016 'International Tables Vol C Tables 4.2.6.8 and 6.1.1.4'
H H 0.0000 0.0000 'International Tables Vol C Tables 4.2.6.8 and 6.1.1.4'
N N 0.0061 0.0033 'International Tables Vol C Tables 4.2.6.8 and 6.1.1.4'
O O 0.0106 0.0060 'International Tables Vol C Tables 4.2.6.8 and 6.1.1.4'

loop_
_geom_angle_atom_site_label_1
_geom_angle_atom_site_label_2
_geom_angle_atom_site_label_3
_geom_angle
O1 N1 C5 116.42(16)
O1 N1 C1 117.29(16)
C5 N1 C1 126.25(17)
O2 N2 C15 116.30(17)
O2 N2 C18 116.39(16)
C15 N2 C18 127.21(17)
N1 C1 C3 107.31(18)
N1 C1 C4 109.91(16)
C3 C1 C4 108.80(18)
N1 C1 C2 109.11(16)
C3 C1 C2 109.52(17)
C4 C1 C2 112.08(19)
C10 C5 C6 118.01(18)
C10 C5 N1 117.81(18)
C6 C5 N1 124.13(18)
C7 C6 C5 119.98(19)
C6 C7 C8 122.46(19)
C9 C8 C7 116.75(18)
C9 C8 C11 122.05(18)
C7 C8 C11 121.12(18)
C10 C9 C8 121.73(19)
C9 C10 C5 121.03(19)
C22 C11 C8 122.97(17)
C22 C11 C12 122.98(17)
C8 C11 C12 114.05(16)
C17 C12 C13 116.95(18)
C17 C12 C11 121.79(18)
C13 C12 C11 121.19(18)
C14 C13 C12 122.19(19)
C13 C14 C15 120.31(19)
C14 C15 C16 118.36(18)
C14 C15 N2 124.26(18)
C16 C15 N2 117.34(18)
C17 C16 C15 120.24(19)
C16 C17 C12 121.94(19)
C21 C18 N2 107.88(17)
C21 C18 C19 108.5(2)
N2 C18 C19 111.54(17)
C21 C18 C20 108.6(2)
N2 C18 C20 108.75(17)
C19 C18 C20 111.5(2)
C11 C22 C23 124.34(17)
C11 C22 C27 124.53(18)
C23 C22 C27 111.12(16)
C22 C23 C31 108.57(16)
C22 C23 C24 109.83(15)
C31 C23 C24 108.78(16)
C25 C24 C23 109.56(16)
C26 C25 C24 109.80(16)
C26 C25 C30 109.67(17)
C24 C25 C30 108.66(16)
C25 C26 C27 110.27(16)
C22 C27 C28 110.38(16)
C22 C27 C26 107.62(15)
C28 C27 C26 108.71(16)
C27 C28 C29 109.88(16)
C30 C29 C31 109.79(16)
C30 C29 C28 109.40(17)
C31 C29 C28 108.75(16)
C29 C30 C25 109.50(16)
C29 C31 C23 110.11(16)

loop_
_geom_bond_atom_site_label_1
_geom_bond_atom_site_label_2
_geom_bond_distance
O1 N1 1.291(2)
O2 N2 1.281(2)
N1 C5 1.415(2)
N1 C1 1.517(3)
N2 C15 1.417(2)
N2 C18 1.507(3)
C1 C3 1.523(3)
C1 C4 1.526(3)
C1 C2 1.526(3)
C5 C10 1.396(3)
C5 C6 1.401(3)
C6 C7 1.381(3)
C7 C8 1.395(3)
C8 C9 1.394(3)
C8 C11 1.494(3)
C9 C10 1.378(3)
C11 C22 1.344(3)
C11 C12 1.499(3)
C12 C17 1.390(3)
C12 C13 1.391(3)
C13 C14 1.380(3)
C14 C15 1.391(3)
C15 C16 1.399(3)
C16 C17 1.383(3)
C18 C21 1.500(3)
C18 C19 1.516(3)
C18 C20 1.522(3)
C22 C23 1.518(3)
C22 C27 1.522(3)
C23 C31 1.535(3)
C23 C24 1.537(3)
C24 C25 1.530(3)
C25 C26 1.530(3)
C25 C30 1.536(3)
C26 C27 1.541(3)
C27 C28 1.529(3)
C28 C29 1.535(3)
C29 C30 1.531(3)
C29 C31 1.534(3)
